data_2215795
loop_
_publ_author_name
'P. Sakthivel'
'P. S. Joseph'
'A. Sebastiyan'
'M. Ramesh'
'M. Yosuva Suvaikin'

_publ_section_title
;
 2-(Morpholin-4-ylmethyl)isoindole-1,3-dione
;
_journal_coeditor_code BT2525
_journal_issue 11
_journal_name_full 'Acta Crystallographica Section E'
_journal_page_first o4284
_journal_page_last o4284
_journal_paper_doi 10.1107/S1600536807048738
_journal_volume 63
_journal_year 2007
_chemical_formula_iupac 'C13 H14 N2 O3'
_chemical_formula_moiety 'C13 H14 N2 O3'
_chemical_formula_sum 'C13 H14 N2 O3'
_chemical_formula_weight 246.26
_chemical_melting_point 114
_chemical_name_common Morpholine
_chemical_name_systematic
;
2-(Morpholin-4-ylmethyl)isoindole-1,3-dione
;
_space_group_IT_number 14
_symmetry_cell_setting monoclinic
_symmetry_space_group_name_Hall '-P 2ybc'
_symmetry_space_group_name_H-M 'P 1 21/c 1'
_atom_sites_solution_hydrogens geom
_atom_sites_solution_primary direct
_atom_sites_solution_secondary difmap
_cell_angle_alpha 90
_cell_angle_beta 92.209(2)
_cell_angle_gamma 90
_cell_formula_units_Z 4
_cell_length_a 9.3891(6)
_cell_length_b 5.4617(3)
_cell_length_c 23.5796(16)
_cell_measurement_reflns_used 5593
_cell_measurement_temperature 293(2)
_cell_measurement_theta_max 31.0
_cell_measurement_theta_min 1.7
_cell_volume 1208.27(13)
_computing_cell_refinement 'APEX2 (Bruker, 2004) and SAINT-NT (Bruker,2004)'
_computing_data_collection 'APEX2 (Bruker, 2004)'
_computing_data_reduction 'SAINT-NT (Bruker,2004) and XPREP (Bruker, 2004)'
_computing_molecular_graphics 'SHELXTL (Bruker, 1999)'
_computing_publication_material 'PLATON (Spek, 2003)'
_computing_structure_refinement 'SHELXL97 (Sheldrick, 1997)'
_computing_structure_solution 'SHELXS97 (Sheldrick, 1997)'
_diffrn_ambient_temperature 293(2)
_diffrn_measured_fraction_theta_full 0.989
_diffrn_measured_fraction_theta_max 0.978
_diffrn_measurement_device_type 'Bruker APEXII'
_diffrn_measurement_method '\w and \f'
_diffrn_radiation_monochromator graphite
_diffrn_radiation_source 'fine-focus sealed tube'
_diffrn_radiation_type MoK\a
_diffrn_radiation_wavelength 0.71073
_diffrn_reflns_av_R_equivalents 0.0261
_diffrn_reflns_av_sigmaI/netI 0.0230
_diffrn_reflns_limit_h_max 13
_diffrn_reflns_limit_h_min -13
_diffrn_reflns_limit_k_max 7
_diffrn_reflns_limit_k_min -7
_diffrn_reflns_limit_l_max 33
_diffrn_reflns_limit_l_min -33
_diffrn_reflns_number 15502
_diffrn_reflns_reduction_process
;
;
_diffrn_reflns_theta_full 25.00
_diffrn_reflns_theta_max 30.97
_diffrn_reflns_theta_min 1.73
_diffrn_standards_decay_% 0
_diffrn_standards_interval_count 0
_diffrn_standards_number 0
_exptl_absorpt_coefficient_mu 0.098
_exptl_absorpt_correction_T_max 0.9788
_exptl_absorpt_correction_T_min 0.9713
_exptl_absorpt_correction_type multi-scan
_exptl_absorpt_process_details '(SADABS; Bruker, 2004)'
_exptl_crystal_colour colorless
_exptl_crystal_density_diffrn 1.354
_exptl_crystal_density_method 'Not Measured'
_exptl_crystal_description prism
_exptl_crystal_F_000 520
_exptl_crystal_size_max 0.30
_exptl_crystal_size_mid 0.22
_exptl_crystal_size_min 0.22
_refine_diff_density_max 0.206
_refine_diff_density_min -0.187
_refine_ls_extinction_method none
_refine_ls_goodness_of_fit_ref 1.033
_refine_ls_hydrogen_treatment mixed
_refine_ls_matrix_type full
_refine_ls_number_parameters 171
_refine_ls_number_reflns 3753
_refine_ls_number_restraints 0
_refine_ls_restrained_S_all 1.033
_refine_ls_R_factor_all 0.0715
_refine_ls_R_factor_gt 0.0443
_refine_ls_shift/su_max 0.003
_refine_ls_shift/su_mean 0.000
_refine_ls_structure_factor_coef Fsqd
_refine_ls_weighting_details 'calc w=1/[\s^2^(Fo^2^)+(0.0714P)^2^+0.1528P] where P=(Fo^2^+2Fc^2^)/3'
_refine_ls_weighting_scheme calc
_refine_ls_wR_factor_gt 0.1237
_refine_ls_wR_factor_ref 0.1450
_reflns_number_gt 2518
_reflns_number_total 3753
_reflns_threshold_expression I>2\s(I)
_cod_data_source_file bt2525.cif
_cod_data_source_block I
_cod_depositor_comments
;
The following automatic conversions were performed:
'_symmetry_cell_setting' value 'Monoclinic' changed to 'monoclinic'
according to '/home/saulius/struct/CIF-dictionaries/cif_core.dic'
dictionary named 'cif_core.dic' version 2.4.1 from 2010-06-29.

Automatic conversion script
Id: cif_fix_enum 1527 2010-12-29 10:47:43Z saulius 

The following automatic conversions were performed:

'_symmetry_cell_setting' value 'Monoclinic' changed to 'monoclinic'
according to /home/saulius/struct/CIF-dictionaries/cif_core.dic
dictionary named 'cif_core.dic' version 2.4.1 from 2010-06-29.

Automatic conversion script
Id: cif_fix_values 1715 2011-07-08 13:25:40Z adriana 
;
_cod_original_sg_symbol_H-M 'P 21/c'
_cod_database_code 2215795
_cod_database_fobs_code 2215795

loop_
_symmetry_equiv_pos_site_id
_symmetry_equiv_pos_as_xyz
1 x,y,z
2 -x,1/2+y,1/2-z
3 -x,-y,-z
4 x,1/2-y,1/2+z

loop_
_atom_site_aniso_label
_atom_site_aniso_U_11
_atom_site_aniso_U_22
_atom_site_aniso_U_33
_atom_site_aniso_U_12
_atom_site_aniso_U_13
_atom_site_aniso_U_23
O1 0.0630(6) 0.0573(7) 0.0717(7) 0.0000(5) -0.0109(5) -0.0117(5)
O2 0.0655(6) 0.0595(6) 0.0608(6) -0.0033(5) 0.0090(5) 0.0098(5)
O3 0.0570(6) 0.0753(7) 0.0528(6) 0.0141(5) 0.0057(4) 0.0212(5)
N1 0.0499(6) 0.0448(6) 0.0343(5) 0.0069(4) 0.0036(4) -0.0027(4)
N2 0.0392(5) 0.0383(5) 0.0352(5) 0.0018(4) 0.0053(4) -0.0002(4)
C1 0.0546(7) 0.0486(7) 0.0411(6) 0.0166(6) -0.0102(5) -0.0056(5)
C2 0.0682(9) 0.0679(9) 0.0346(6) 0.0358(7) -0.0094(6) -0.0042(6)
C3 0.1056(13) 0.0921(13) 0.0432(8) 0.0564(11) -0.0238(8) -0.0191(8)
C4 0.141(2) 0.148(2) 0.0343(8) 0.0961(18) -0.0133(10) -0.0177(11)
C5 0.1146(18) 0.169(2) 0.0385(9) 0.0920(18) 0.0198(10) 0.0219(12)
C6 0.0766(10) 0.1193(15) 0.0467(8) 0.0509(11) 0.0190(7) 0.0288(9)
C7 0.0620(8) 0.0761(10) 0.0345(6) 0.0342(8) 0.0048(5) 0.0101(6)
C8 0.0489(7) 0.0546(8) 0.0388(6) 0.0134(6) 0.0035(5) 0.0098(5)
C9 0.0439(6) 0.0431(6) 0.0383(6) 0.0084(5) 0.0048(5) -0.0027(5)
C10 0.0421(6) 0.0508(7) 0.0438(7) -0.0042(5) 0.0045(5) 0.0046(5)
C11 0.0522(7) 0.0769(10) 0.0481(8) -0.0025(7) -0.0041(6) 0.0049(7)
C12 0.0638(8) 0.0591(9) 0.0532(8) 0.0003(7) 0.0154(6) 0.0170(7)
C13 0.0535(7) 0.0430(7) 0.0518(7) -0.0061(5) 0.0058(6) 0.0038(5)

loop_
_atom_site_type_symbol
_atom_site_label
_atom_site_fract_x
_atom_site_fract_y
_atom_site_fract_z
_atom_site_U_iso_or_equiv
_atom_site_thermal_displace_type
_atom_site_occupancy
O O1 0.53689(11) -0.2316(2) 0.06952(5) 0.0644(4) Uani 1.000
O O2 0.83043(11) 0.4355(2) 0.07666(4) 0.0618(3) Uani 1.000
O O3 0.82872(11) -0.1431(2) 0.27481(4) 0.0616(4) Uani 1.000
N N1 0.67568(11) 0.11172(19) 0.08750(4) 0.0430(3) Uani 1.000
N N2 0.66236(10) 0.11859(18) 0.19243(4) 0.0375(3) Uani 1.000
C C1 0.62829(15) -0.0907(3) 0.05571(5) 0.0484(4) Uani 1.000
C C2 0.71093(16) -0.0865(3) 0.00319(5) 0.0572(5) Uani 1.000
C C3 0.7080(2) -0.2493(4) -0.04214(7) 0.0810(7) Uani 1.000
C C4 0.7964(3) -0.1936(6) -0.08606(8) 0.1082(10) Uani 1.000
C C5 0.8805(3) 0.0147(6) -0.08507(8) 0.1069(9) Uani 1.000
C C6 0.88466(19) 0.1762(4) -0.03932(7) 0.0804(7) Uani 1.000
C C7 0.79708(16) 0.1177(3) 0.00476(5) 0.0575(5) Uani 1.000
C C8 0.77630(14) 0.2498(3) 0.05890(5) 0.0474(4) Uani 1.000
C C9 0.60573(13) 0.2024(2) 0.13835(5) 0.0417(3) Uani 1.000
C C10 0.81102(12) 0.1807(3) 0.20460(5) 0.0455(4) Uani 1.000
C C11 0.85198(16) 0.1099(3) 0.26483(6) 0.0592(5) Uani 1.000
C C12 0.68315(16) -0.2018(3) 0.26299(6) 0.0584(5) Uani 1.000
C C13 0.63978(15) -0.1416(2) 0.20251(6) 0.0493(4) Uani 1.000
H H3A 0.65007 -0.38755 -0.04295 0.0972 Uiso 1.000
H H4A 0.79922 -0.29876 -0.11700 0.1298 Uiso 1.000
H H5A 0.93613 0.04779 -0.11596 0.1282 Uiso 1.000
H H6A 0.94246 0.31458 -0.03839 0.0965 Uiso 1.000
H H9A 0.6128(14) 0.381(3) 0.1371(6) 0.048(4) Uiso 1.000
H H9B 0.5058(16) 0.150(3) 0.1337(6) 0.048(4) Uiso 1.000
H H10A 0.82499 0.35520 0.19949 0.0546 Uiso 1.000
H H10B 0.87098 0.09469 0.17858 0.0546 Uiso 1.000
H H11A 0.95183 0.14768 0.27247 0.0711 Uiso 1.000
H H11B 0.79643 0.20552 0.29068 0.0711 Uiso 1.000
H H12A 0.62398 -0.11068 0.28840 0.0700 Uiso 1.000
H H12B 0.66817 -0.37498 0.26971 0.0700 Uiso 1.000
H H13A 0.69587 -0.23740 0.17689 0.0592 Uiso 1.000
H H13B 0.54008 -0.18188 0.19539 0.0592 Uiso 1.000

loop_
_atom_type_symbol
_atom_type_description
_atom_type_scat_dispersion_real
_atom_type_scat_dispersion_imag
_atom_type_scat_source
O O 0.0106 0.0060 'International Tables Vol C Tables 4.2.6.8 and 6.1.1.4'
N N 0.0061 0.0033 'International Tables Vol C Tables 4.2.6.8 and 6.1.1.4'
H H 0.0000 0.0000 'International Tables Vol C Tables 4.2.6.8 and 6.1.1.4'
C C 0.0033 0.0016 'International Tables Vol C Tables 4.2.6.8 and 6.1.1.4'

loop_
_geom_angle_atom_site_label_1
_geom_angle_atom_site_label_2
_geom_angle_atom_site_label_3
_geom_angle
_geom_angle_publ_flag
C11 O3 C12 109.87(11) no
C1 N1 C8 111.95(10) no
C1 N1 C9 123.97(10) no
C8 N1 C9 122.68(10) no
C9 N2 C10 114.85(9) no
C9 N2 C13 113.83(10) no
C10 N2 C13 109.86(10) no
O1 C1 N1 125.05(12) no
O1 C1 C2 129.35(14) no
N1 C1 C2 105.59(12) no
C1 C2 C3 129.44(15) no
C1 C2 C7 108.36(12) no
C3 C2 C7 122.20(14) no
C2 C3 C4 116.1(2) no
C3 C4 C5 121.7(2) no
C4 C5 C6 122.2(2) no
C5 C6 C7 115.8(2) no
C2 C7 C6 122.06(14) no
C2 C7 C8 108.65(12) no
C6 C7 C8 129.29(15) no
O2 C8 N1 124.74(12) no
O2 C8 C7 129.87(13) no
N1 C8 C7 105.39(12) no
N1 C9 N2 116.95(10) no
N2 C10 C11 109.52(11) no
O3 C11 C10 111.75(12) no
O3 C12 C13 111.09(12) no
N2 C13 C12 109.39(11) no
C2 C3 H3A 122.00 no
C4 C3 H3A 122.00 no
C3 C4 H4A 119.00 no
C5 C4 H4A 119.00 no
C4 C5 H5A 119.00 no
C6 C5 H5A 119.00 no
C5 C6 H6A 122.00 no
C7 C6 H6A 122.00 no
N1 C9 H9A 106.1(8) no
N1 C9 H9B 105.3(9) no
N2 C9 H9A 108.7(8) no
N2 C9 H9B 109.0(9) no
H9A C9 H9B 110.6(12) no
N2 C10 H10A 110.00 no
N2 C10 H10B 110.00 no
C11 C10 H10A 110.00 no
C11 C10 H10B 110.00 no
H10A C10 H10B 108.00 no
O3 C11 H11A 109.00 no
O3 C11 H11B 109.00 no
C10 C11 H11A 109.00 no
C10 C11 H11B 109.00 no
H11A C11 H11B 108.00 no
O3 C12 H12A 109.00 no
O3 C12 H12B 109.00 no
C13 C12 H12A 109.00 no
C13 C12 H12B 109.00 no
H12A C12 H12B 108.00 no
N2 C13 H13A 110.00 no
N2 C13 H13B 110.00 no
C12 C13 H13A 110.00 no
C12 C13 H13B 110.00 no
H13A C13 H13B 108.00 no

loop_
_geom_bond_atom_site_label_1
_geom_bond_atom_site_label_2
_geom_bond_distance
_geom_bond_publ_flag
O1 C1 1.2068(18) no
O2 C8 1.2025(19) no
O3 C11 1.420(2) no
O3 C12 1.4210(18) no
N1 C1 1.3987(18) no
N1 C8 1.4018(17) no
N1 C9 1.4748(15) no
N2 C9 1.4374(15) no
N2 C10 1.4542(15) no
N2 C13 1.4577(15) no
C1 C2 1.4867(18) no
C2 C3 1.390(2) no
C2 C7 1.377(2) no
C3 C4 1.386(3) no
C4 C5 1.385(4) no
C5 C6 1.393(3) no
C6 C7 1.387(2) no
C7 C8 1.4858(19) no
C10 C11 1.5074(19) no
C12 C13 1.504(2) no
C3 H3A 0.9300 no
C4 H4A 0.9300 no
C5 H5A 0.9300 no
C6 H6A 0.9300 no
C9 H9A 0.978(16) no
C9 H9B 0.983(15) no
C10 H10A 0.9700 no
C10 H10B 0.9700 no
C11 H11A 0.9700 no
C11 H11B 0.9700 no
C12 H12A 0.9700 no
C12 H12B 0.9700 no
C13 H13A 0.9700 no
C13 H13B 0.9700 no

loop_
_geom_contact_atom_site_label_1
_geom_contact_atom_site_label_2
_geom_contact_distance
_geom_contact_site_symmetry_2
_geom_contact_publ_flag
O1 C13 3.2825(18) . no
O1 C2 3.3263(18) 3_655 no
O2 C1 3.2358(19) 1_565 no
O2 C10 3.3336(16) . no
O2 C2 3.3054(19) 1_565 no
O3 N2 2.8323(14) . no
O1 H9B 2.599(16) . no
O1 H13A 2.8900 . no
O1 H3A 2.7800 3_645 no
O1 H9A 2.727(16) 1_545 no
O2 H9A 2.553(14) . no
O2 H6A 2.7200 3_765 no
O3 H11A 2.6400 2_745 no
O3 H4A 2.6000 4_545 no
N2 O3 2.8323(14) . no
N1 H10B 2.7700 . no
N1 H13A 2.8400 . no
C1 O2 3.2358(19) 1_545 no
C1 C13 3.4702(19) . no
C1 C2 3.559(2) 3_655 no
C2 O1 3.3263(18) 3_655 no
C2 O2 3.3054(19) 1_545 no
C2 C1 3.559(2) 3_655 no
C3 C6 3.549(3) 1_545 no
C5 C8 3.563(3) 3_755 no
C5 C7 3.582(3) 3_755 no
C6 C7 3.462(2) 3_755 no
C6 C3 3.549(3) 1_565 no
C6 C6 3.395(3) 3_755 no
C7 C6 3.462(2) 3_755 no
C7 C5 3.582(3) 3_755 no
C8 C10 3.4591(17) . no
C8 C5 3.563(3) 3_755 no
C10 C8 3.4591(17) . no
C10 O2 3.3336(16) . no
C13 O1 3.2825(18) . no
C13 C1 3.4702(19) . no
C1 H13A 3.0100 . no
C3 H9B 2.941(15) 3_655 no
C4 H9B 3.021(15) 3_655 no
C8 H10B 3.0500 . no
C9 H12A 2.9900 2_655 no
C12 H4A 2.9900 4_545 no
C13 H9A 3.035(16) 1_545 no
H3A O1 2.7800 3_645 no
H4A O3 2.6000 4_544 no
H4A C12 2.9900 4_544 no
H5A H10B 2.5000 3_755 no
H6A O2 2.7200 3_765 no
H9A O1 2.727(16) 1_565 no
H9A O2 2.553(14) . no
H9A C13 3.035(16) 1_565 no
H9A H10A 2.4300 . no
H9A H13A 2.4000 1_565 no
H9B O1 2.599(16) . no
H9B H13B 2.3400 . no
H9B H12A 2.6000 2_655 no
H9B C3 2.941(15) 3_655 no
H9B C4 3.021(15) 3_655 no
H10A H9A 2.4300 . no
H10A H13A 2.5800 1_565 no
H10B N1 2.7700 . no
H10B C8 3.0500 . no
H10B H13A 2.4500 . no
H10B H5A 2.5000 3_755 no
H11A O3 2.6400 2_755 no
H11B H12A 2.3700 . no
H12A H11B 2.3700 . no
H12A C9 2.9900 2_645 no
H12A H9B 2.6000 2_645 no
H13A O1 2.8900 . no
H13A N1 2.8400 . no
H13A C1 3.0100 . no
H13A H9A 2.4000 1_545 no
H13A H10A 2.5800 1_545 no
H13A H10B 2.4500 . no
H13B H9B 2.3400 . no

loop_
_geom_hbond_atom_site_label_D
_geom_hbond_atom_site_label_H
_geom_hbond_atom_site_label_A
_geom_hbond_site_symmetry_A
_geom_hbond_distance_DH
_geom_hbond_distance_HA
_geom_hbond_distance_DA
_geom_hbond_angle_DHA
_geom_hbond_publ_flag
C4 H4A O3 4_544 0.9300 2.6000 3.424(2) 149.00 y
C9 H9A O2 . 0.978(16) 2.553(14) 2.9025(16) 100.9(9) y

loop_
_geom_torsion_atom_site_label_1
_geom_torsion_atom_site_label_2
_geom_torsion_atom_site_label_3
_geom_torsion_atom_site_label_4
_geom_torsion
_geom_torsion_publ_flag
C12 O3 C11 C10 -58.12(14) no
C11 O3 C12 C13 58.81(14) no
C8 N1 C1 C2 2.55(15) no
C8 N1 C1 O1 -176.23(14) no
C9 N1 C1 O1 -9.5(2) no
C1 N1 C9 N2 95.41(14) no
C8 N1 C9 N2 -99.23(13) no
C1 N1 C8 C7 -1.72(15) no
C1 N1 C8 O2 178.10(13) no
C9 N1 C8 O2 11.2(2) no
C9 N1 C8 C7 -168.67(11) no
C9 N1 C1 C2 169.30(11) no
C10 N2 C13 C12 57.89(13) no
C9 N2 C13 C12 -171.72(11) no
C10 N2 C9 N1 59.89(14) no
C13 N2 C9 N1 -67.98(13) no
C9 N2 C10 C11 173.24(11) no
C13 N2 C10 C11 -56.92(14) no
O1 C1 C2 C7 176.30(15) no
O1 C1 C2 C3 -3.0(3) no
N1 C1 C2 C3 178.32(16) no
N1 C1 C2 C7 -2.42(16) no
C1 C2 C7 C6 -178.17(15) no
C3 C2 C7 C8 -179.25(15) no
C7 C2 C3 C4 -0.4(3) no
C1 C2 C3 C4 178.78(19) no
C1 C2 C7 C8 1.42(17) no
C3 C2 C7 C6 1.2(2) no
C2 C3 C4 C5 -1.2(4) no
C3 C4 C5 C6 2.0(4) no
C4 C5 C6 C7 -1.2(4) no
C5 C6 C7 C8 -179.85(18) no
C5 C6 C7 C2 -0.3(3) no
C6 C7 C8 O2 -0.2(3) no
C2 C7 C8 O2 -179.71(15) no
C6 C7 C8 N1 179.66(16) no
C2 C7 C8 N1 0.10(16) no
N2 C10 C11 O3 57.48(15) no
O3 C12 C13 N2 -59.08(15) no

loop_
_cod_related_entry_id
_cod_related_entry_database
_cod_related_entry_code
1 ChemSpider 200618
